data_2238757
loop_
_publ_author_name
'Fl\"orke, Ulrich'
'Drewes, Birte'

_publ_section_title
;
 (2<i>R</i>,3<i>R</i>,4<i>S</i>,5<i>R</i>)-2-(4-Amino-5-iodo-7<i>H</i>-pyrrolo[2,3-<i>d</i>]pyrimidin-7-yl)-5-methyltetrahydrofuran-3,4-diol
;
_journal_coeditor_code KQ2009
_journal_issue 11
_journal_name_full 'Acta Crystallographica Section E'
_journal_page_first o1646
_journal_page_last o1647
_journal_paper_doi 10.1107/S1600536813027931
_journal_volume 69
_journal_year 2013
_chemical_formula_iupac 'C11 H13 I N4 O3'
_chemical_formula_moiety 'C11 H13 I N4 O3'
_chemical_formula_sum 'C11 H13 I N4 O3'
_chemical_formula_weight 376.15
_chemical_name_systematic
(2<i>R</i>,3<i>R</i>,4<i>S</i>,5<i>R</i>)-2-(4-Amino-5-iodo-7<i>H</i>-pyrrolo[2,3-<i>d</i>]pyrimidin-7-yl)-5-methyltetrahydrofuran-3,4-diol
_space_group_IT_number 19
_symmetry_cell_setting orthorhombic
_symmetry_space_group_name_Hall 'P 2ac 2ab'
_symmetry_space_group_name_H-M 'P 21 21 21'
_atom_sites_solution_hydrogens difmap
_atom_sites_solution_primary direct
_atom_sites_solution_secondary difmap
_cell_angle_alpha 90.00
_cell_angle_beta 90.00
_cell_angle_gamma 90.00
_cell_formula_units_Z 4
_cell_length_a 4.9164(2)
_cell_length_b 14.6490(5)
_cell_length_c 18.0130(6)
_cell_measurement_reflns_used 8237
_cell_measurement_temperature 130(2)
_cell_measurement_theta_max 28.27
_cell_measurement_theta_min 2.65
_cell_volume 1297.30(8)
_computing_cell_refinement 'SAINT (Bruker, 2002)'
_computing_data_collection 'SMART (Bruker, 2002)'
_computing_data_reduction 'SAINT (Bruker, 2002)'
_computing_molecular_graphics 'SHELXTL (Sheldrick, 2008)'
_computing_publication_material 'SHELXTL (Sheldrick, 2008) and local programs'
_computing_structure_refinement 'SHELXTL (Sheldrick, 2008)'
_computing_structure_solution 'SHELXTL (Sheldrick, 2008)'
_diffrn_ambient_temperature 130(2)
_diffrn_measured_fraction_theta_full 1.000
_diffrn_measured_fraction_theta_max 1.000
_diffrn_measurement_device_type 'Bruker SMART APEX'
_diffrn_measurement_method '\f and \w scans'
_diffrn_radiation_monochromator graphite
_diffrn_radiation_source 'sealed tube'
_diffrn_radiation_type MoK\a
_diffrn_radiation_wavelength 0.71073
_diffrn_reflns_av_R_equivalents 0.0192
_diffrn_reflns_av_sigmaI/netI 0.0164
_diffrn_reflns_limit_h_max 6
_diffrn_reflns_limit_h_min -6
_diffrn_reflns_limit_k_max 19
_diffrn_reflns_limit_k_min -19
_diffrn_reflns_limit_l_max 22
_diffrn_reflns_limit_l_min -23
_diffrn_reflns_number 12307
_diffrn_reflns_theta_full 27.87
_diffrn_reflns_theta_max 27.87
_diffrn_reflns_theta_min 1.79
_exptl_absorpt_coefficient_mu 2.479
_exptl_absorpt_correction_T_max 0.826
_exptl_absorpt_correction_T_min 0.376
_exptl_absorpt_correction_type multi-scan
_exptl_absorpt_process_details '(SADABS; Sheldrick, 2004)'
_exptl_crystal_colour colourless
_exptl_crystal_density_diffrn 1.926
_exptl_crystal_density_method 'not measured'
_exptl_crystal_description needle
_exptl_crystal_F_000 736
_exptl_crystal_size_max 0.49
_exptl_crystal_size_mid 0.08
_exptl_crystal_size_min 0.08
_refine_diff_density_max 1.052
_refine_diff_density_min -0.297
_refine_ls_abs_structure_details 'Flack (1983), 1274 Friedel pairs'
_refine_ls_abs_structure_Flack -0.015(17)
_refine_ls_extinction_method none
_refine_ls_goodness_of_fit_ref 1.064
_refine_ls_hydrogen_treatment constr
_refine_ls_matrix_type full
_refine_ls_number_parameters 175
_refine_ls_number_reflns 3103
_refine_ls_number_restraints 0
_refine_ls_restrained_S_all 1.064
_refine_ls_R_factor_all 0.0204
_refine_ls_R_factor_gt 0.0200
_refine_ls_shift/su_max 0.001
_refine_ls_shift/su_mean 0.000
_refine_ls_structure_factor_coef Fsqd
_refine_ls_weighting_details 'calc w=1/[\s^2^(Fo^2^)+(0.0319P)^2^+0.5639P] where P=(Fo^2^+2Fc^2^)/3'
_refine_ls_weighting_scheme calc
_refine_ls_wR_factor_gt 0.0508
_refine_ls_wR_factor_ref 0.0510
_reflns_number_gt 3056
_reflns_number_total 3103
_reflns_threshold_expression I>2\s(I)
_cod_data_source_file kq2009.cif
_cod_data_source_block I
_cod_database_code 2238757

loop_
_symmetry_equiv_pos_as_xyz
'x, y, z'
'-x+1/2, -y, z+1/2'
'-x, y+1/2, -z+1/2'
'x+1/2, -y+1/2, -z'

loop_
_atom_site_type_symbol
_atom_site_label
_atom_site_fract_x
_atom_site_fract_y
_atom_site_fract_z
_atom_site_U_iso_or_equiv
_atom_site_adp_type
_atom_site_calc_flag
_atom_site_refinement_flags
_atom_site_occupancy
_atom_site_symmetry_multiplicity
I I1 0.89717(3) 0.148805(10) 0.080859(9) 0.02262(6) Uani d . 1 1
O O1 0.5927(4) 0.52637(11) 0.01354(9) 0.0194(3) Uani d . 1 1
O O2 1.0140(4) 0.58588(12) 0.16890(10) 0.0197(4) Uani d . 1 1
H H2 1.1212 0.5464 0.1858 0.030 Uiso calc R 1 1
O O3 0.7492(4) 0.71478(11) 0.08382(10) 0.0228(4) Uani d . 1 1
H H3 0.8160 0.7236 0.1261 0.034 Uiso calc R 1 1
N N1 0.2124(5) 0.28946(15) 0.26704(12) 0.0224(4) Uani d . 1 1
N N2 0.3108(4) 0.43351(14) 0.20816(11) 0.0189(4) Uani d . 1 1
N N3 0.6561(4) 0.42430(13) 0.11225(11) 0.0162(4) Uani d . 1 1
N N4 0.4171(5) 0.15312(15) 0.23436(11) 0.0243(4) Uani d . 1 1
H H4A 0.3194 0.1255 0.2686 0.029 Uiso calc R 1 1
H H4B 0.5318 0.1215 0.2070 0.029 Uiso calc R 1 1
C C1 0.8108(5) 0.35459(17) 0.08162(13) 0.0192(4) Uani d . 1 1
H H1A 0.9408 0.3619 0.0430 0.023 Uiso calc R 1 1
C C2 0.7476(5) 0.27404(16) 0.11546(14) 0.0191(5) Uani d . 1 1
C C3 0.5438(5) 0.29313(16) 0.17014(13) 0.0160(5) Uani d . 1 1
C C4 0.3910(6) 0.24402(16) 0.22372(12) 0.0185(5) Uani d . 1 1
C C5 0.1823(5) 0.37938(18) 0.25567(14) 0.0223(5) Uani d . 1 1
H H5A 0.0501 0.4085 0.2860 0.027 Uiso calc R 1 1
C C6 0.4924(5) 0.38688(16) 0.16605(13) 0.0164(5) Uani d . 1 1
C C7 0.6628(5) 0.51898(15) 0.08971(13) 0.0154(4) Uani d . 1 1
H H7A 0.5302 0.5547 0.1202 0.018 Uiso calc R 1 1
C C8 0.9424(5) 0.56288(15) 0.09505(12) 0.0150(5) Uani d . 1 1
H H8A 1.0830 0.5217 0.0730 0.018 Uiso calc R 1 1
C C9 0.9025(5) 0.64656(15) 0.04619(12) 0.0178(4) Uani d . 1 1
H H9A 1.0796 0.6710 0.0274 0.021 Uiso calc R 1 1
C C10 0.7272(5) 0.60780(16) -0.01690(13) 0.0182(5) Uani d . 1 1
H H10A 0.5861 0.6538 -0.0312 0.022 Uiso calc R 1 1
C C11 0.8868(6) 0.58060(18) -0.08480(14) 0.0274(5) Uani d . 1 1
H H11A 1.0502 0.5471 -0.0697 0.041 Uiso calc R 1 1
H H11B 0.9398 0.6355 -0.1124 0.041 Uiso calc R 1 1
H H11C 0.7742 0.5415 -0.1165 0.041 Uiso calc R 1 1

loop_
_atom_site_aniso_label
_atom_site_aniso_U_11
_atom_site_aniso_U_22
_atom_site_aniso_U_33
_atom_site_aniso_U_12
_atom_site_aniso_U_13
_atom_site_aniso_U_23
I1 0.02487(8) 0.01568(8) 0.02731(8) 0.00340(6) -0.00081(7) -0.00292(6)
O1 0.0223(8) 0.0186(8) 0.0174(7) -0.0041(7) -0.0021(8) 0.0033(6)
O2 0.0225(9) 0.0172(8) 0.0193(8) 0.0048(7) -0.0047(7) -0.0027(7)
O3 0.0320(10) 0.0158(7) 0.0207(8) 0.0065(7) -0.0005(9) -0.0020(7)
N1 0.0230(11) 0.0239(10) 0.0203(10) -0.0025(9) 0.0016(9) 0.0048(8)
N2 0.0217(10) 0.0181(10) 0.0170(9) 0.0027(8) 0.0005(8) 0.0030(8)
N3 0.0177(11) 0.0120(9) 0.0191(9) 0.0006(7) 0.0022(8) 0.0007(7)
N4 0.0286(11) 0.0227(10) 0.0216(10) -0.0061(12) 0.0010(9) 0.0076(8)
C1 0.0192(10) 0.0170(10) 0.0213(10) 0.0002(9) 0.0033(9) -0.0001(11)
C2 0.0207(13) 0.0160(11) 0.0206(11) 0.0005(9) -0.0014(10) 0.0000(9)
C3 0.0162(12) 0.0145(10) 0.0174(10) -0.0010(8) -0.0018(9) 0.0019(8)
C4 0.0209(12) 0.0172(10) 0.0175(10) -0.0019(10) -0.0055(11) 0.0043(8)
C5 0.0231(12) 0.0227(11) 0.0210(12) 0.0039(10) 0.0030(10) 0.0017(9)
C6 0.0167(10) 0.0174(11) 0.0149(10) -0.0008(9) -0.0026(9) 0.0042(9)
C7 0.0150(10) 0.0130(9) 0.0182(11) -0.0019(8) -0.0009(9) 0.0020(8)
C8 0.0154(12) 0.0135(10) 0.0161(11) 0.0006(8) 0.0007(8) -0.0024(8)
C9 0.0205(10) 0.0116(9) 0.0212(10) -0.0014(12) 0.0032(9) -0.0001(8)
C10 0.0233(12) 0.0136(10) 0.0177(11) -0.0011(9) 0.0018(10) 0.0027(9)
C11 0.0375(14) 0.0256(12) 0.0190(11) -0.0042(12) 0.0058(15) 0.0001(10)

loop_
_atom_type_symbol
_atom_type_description
_atom_type_scat_dispersion_real
_atom_type_scat_dispersion_imag
_atom_type_scat_source
C C 0.0033 0.0016 'International Tables Vol C Tables 4.2.6.8 and 6.1.1.4'
H H 0.0000 0.0000 'International Tables Vol C Tables 4.2.6.8 and 6.1.1.4'
N N 0.0061 0.0033 'International Tables Vol C Tables 4.2.6.8 and 6.1.1.4'
O O 0.0106 0.0060 'International Tables Vol C Tables 4.2.6.8 and 6.1.1.4'
I I -0.4742 1.8119 'International Tables Vol C Tables 4.2.6.8 and 6.1.1.4'

loop_
_geom_angle_atom_site_label_1
_geom_angle_atom_site_label_2
_geom_angle_atom_site_label_3
_geom_angle
_geom_angle_publ_flag
C7 O1 C10 108.28(17) y
C8 O2 H2 109.5 ?
C9 O3 H3 109.5 ?
C5 N1 C4 117.9(2) ?
C5 N2 C6 111.9(2) ?
C6 N3 C1 107.93(19) y
C6 N3 C7 126.5(2) y
C1 N3 C7 125.6(2) y
C4 N4 H4A 120.0 ?
C4 N4 H4B 120.0 ?
H4A N4 H4B 120.0 ?
C2 C1 N3 109.5(2) ?
C2 C1 H1A 125.2 ?
N3 C1 H1A 125.2 ?
C1 C2 C3 107.3(2) ?
C1 C2 I1 123.41(19) ?
C3 C2 I1 128.88(18) ?
C6 C3 C4 116.0(2) ?
C6 C3 C2 106.4(2) ?
C4 C3 C2 137.6(2) ?
N1 C4 N4 117.7(2) ?
N1 C4 C3 119.2(2) ?
N4 C4 C3 123.1(2) ?
N2 C5 N1 129.3(2) ?
N2 C5 H5A 115.4 ?
N1 C5 H5A 115.4 ?
N2 C6 N3 125.4(2) ?
N2 C6 C3 125.7(2) ?
N3 C6 C3 108.9(2) ?
O1 C7 N3 109.84(18) ?
O1 C7 C8 104.37(18) ?
N3 C7 C8 114.11(19) ?
O1 C7 H7A 109.5 ?
N3 C7 H7A 109.5 ?
C8 C7 H7A 109.5 ?
O2 C8 C7 112.61(19) ?
O2 C8 C9 112.55(18) ?
C7 C8 C9 100.81(18) ?
O2 C8 H8A 110.2 ?
C7 C8 H8A 110.2 ?
C9 C8 H8A 110.2 ?
O3 C9 C8 111.00(18) ?
O3 C9 C10 108.4(2) ?
C8 C9 C10 101.68(18) ?
O3 C9 H9A 111.8 ?
C8 C9 H9A 111.8 ?
C10 C9 H9A 111.8 ?
O1 C10 C11 108.81(19) ?
O1 C10 C9 106.05(18) ?
C11 C10 C9 114.0(2) ?
O1 C10 H10A 109.3 ?
C11 C10 H10A 109.3 ?
C9 C10 H10A 109.3 ?
C10 C11 H11A 109.5 ?
C10 C11 H11B 109.5 ?
H11A C11 H11B 109.5 ?
C10 C11 H11C 109.5 ?
H11A C11 H11C 109.5 ?
H11B C11 H11C 109.5 ?

loop_
_geom_bond_atom_site_label_1
_geom_bond_atom_site_label_2
_geom_bond_distance
_geom_bond_publ_flag
I1 C2 2.072(2) y
O1 C7 1.419(3) y
O1 C10 1.470(3) y
O2 C8 1.417(3) ?
O2 H2 0.8400 ?
O3 C9 1.423(3) ?
O3 H3 0.8400 ?
N1 C5 1.341(3) ?
N1 C4 1.350(3) ?
N2 C5 1.327(3) ?
N2 C6 1.356(3) ?
N3 C6 1.374(3) y
N3 C1 1.388(3) y
N3 C7 1.446(3) y
N4 C4 1.351(3) ?
N4 H4A 0.8800 ?
N4 H4B 0.8800 ?
C1 C2 1.364(3) y
C1 H1A 0.9500 ?
C2 C3 1.433(4) y
C3 C6 1.398(3) ?
C3 C4 1.419(3) y
C5 H5A 0.9500 ?
C7 C8 1.521(3) ?
C7 H7A 1.0000 ?
C8 C9 1.522(3) ?
C8 H8A 1.0000 ?
C9 C10 1.535(3) ?
C9 H9A 1.0000 ?
C10 C11 1.507(3) ?
C10 H10A 1.0000 ?
C11 H11A 0.9800 ?
C11 H11B 0.9800 ?
C11 H11C 0.9800 ?

loop_
_geom_hbond_atom_site_label_D
_geom_hbond_atom_site_label_H
_geom_hbond_atom_site_label_A
_geom_hbond_site_symmetry_A
_geom_hbond_distance_DH
_geom_hbond_distance_HA
_geom_hbond_distance_DA
_geom_hbond_angle_DHA
O2 H2 N2 1_655 0.84 1.94 2.759(3) 165
O3 H3 N1 3_655 0.84 2.16 2.907(3) 149
N4 H4A O2 3_645 0.88 2.07 2.915(3) 160
N4 H4B I1 . 0.88 2.92 3.636(2) 139

loop_
_geom_torsion_atom_site_label_1
_geom_torsion_atom_site_label_2
_geom_torsion_atom_site_label_3
_geom_torsion_atom_site_label_4
_geom_torsion
C6 N3 C1 C2 -0.2(3)
C7 N3 C1 C2 -178.7(2)
N3 C1 C2 C3 -0.1(3)
N3 C1 C2 I1 173.35(17)
C1 C2 C3 C6 0.3(3)
I1 C2 C3 C6 -172.66(19)
C1 C2 C3 C4 -179.9(3)
I1 C2 C3 C4 7.2(5)
C5 N1 C4 N4 -178.8(2)
C5 N1 C4 C3 1.9(4)
C6 C3 C4 N1 -0.8(3)
C2 C3 C4 N1 179.3(3)
C6 C3 C4 N4 179.9(2)
C2 C3 C4 N4 0.1(5)
C6 N2 C5 N1 1.1(4)
C4 N1 C5 N2 -2.2(4)
C5 N2 C6 N3 -179.8(2)
C5 N2 C6 C3 0.2(4)
C1 N3 C6 N2 -179.6(2)
C7 N3 C6 N2 -1.1(4)
C1 N3 C6 C3 0.3(3)
C7 N3 C6 C3 178.9(2)
C4 C3 C6 N2 -0.3(4)
C2 C3 C6 N2 179.6(2)
C4 C3 C6 N3 179.7(2)
C2 C3 C6 N3 -0.4(3)
C10 O1 C7 N3 -151.81(19)
C10 O1 C7 C8 -29.1(2)
C6 N3 C7 O1 -119.2(2)
C1 N3 C7 O1 59.1(3)
C6 N3 C7 C8 124.0(2)
C1 N3 C7 C8 -57.7(3)
O1 C7 C8 O2 162.92(18)
N3 C7 C8 O2 -77.2(2)
O1 C7 C8 C9 42.8(2)
N3 C7 C8 C9 162.66(19)
O2 C8 C9 O3 -44.0(3)
C7 C8 C9 O3 76.2(2)
O2 C8 C9 C10 -159.10(19)
C7 C8 C9 C10 -38.9(2)
C7 O1 C10 C11 126.7(2)
C7 O1 C10 C9 3.7(2)
O3 C9 C10 O1 -94.2(2)
C8 C9 C10 O1 22.8(2)
O3 C9 C10 C11 146.1(2)
C8 C9 C10 C11 -96.9(2)
